data_2201224
loop_
_publ_author_name
'Wang, Shun'
'Hu, Mao-Lin'
'Ng, Seik Weng'

_publ_section_title <i>catena</i>-Poly[[tetra-\m-acetatodinickel(II)]\m-<i>N,N</i>'-hexamethylenetetramine]
_journal_issue 5
_journal_name_full 'Acta Crystallographica Section E'
_journal_page_first m242
_journal_page_last m244
_journal_paper_doi 10.1107/S1600536802007316
_journal_volume 58
_journal_year 2002
_chemical_formula_iupac '[Ni2 (C2 H3 O2)4 (C6 H12 N4)]'
_chemical_formula_moiety 'C14 H24 N4 Ni2 O8'
_chemical_formula_sum 'C14 H24 N4 Ni2 O8'
_chemical_formula_weight 493.79
_chemical_name_systematic
;
 catena-\m-(N,N'-hexamethylenetetramine)[tetra-\m-acetatodinickel(II)]
;
_space_group_IT_number 67
_symmetry_cell_setting orthorhombic
_symmetry_space_group_name_Hall '-C 2a 2'
_symmetry_space_group_name_H-M 'C m m a'
_atom_sites_solution_hydrogens geom
_atom_sites_solution_primary direct
_atom_sites_solution_secondary difmap
_audit_creation_method SHELXL-97
_cell_angle_alpha 90.00
_cell_angle_beta 90.00
_cell_angle_gamma 90.00
_cell_formula_units_Z 4
_cell_length_a 15.4800(10)
_cell_length_b 15.638(2)
_cell_length_c 8.0480(10)
_cell_measurement_reflns_used 1865
_cell_measurement_temperature 298(2)
_cell_measurement_theta_max 25.0
_cell_measurement_theta_min 2.5
_cell_volume 1948.2(4)
_computing_cell_refinement 'SAINT (Bruker, 1999)'
_computing_data_collection 'SMART (Bruker, 1999)'
_computing_data_reduction SAINT
_computing_molecular_graphics 'ORTEPII (Johnson, 1976)'
_computing_publication_material SHELXL97
_computing_structure_refinement 'SHELXL97 (Sheldrick, 1997)'
_computing_structure_solution 'SHELXS97 (Sheldrick, 1997)'
_diffrn_ambient_temperature 298(2)
_diffrn_measured_fraction_theta_full 0.996
_diffrn_measured_fraction_theta_max 0.996
_diffrn_measurement_device_type 'Bruker CCD area-detector'
_diffrn_measurement_method \w
_diffrn_radiation_monochromator graphite
_diffrn_radiation_source 'fine-focus sealed tube'
_diffrn_radiation_type MoK\a
_diffrn_radiation_wavelength 0.71073
_diffrn_reflns_av_R_equivalents 0.029
_diffrn_reflns_av_sigmaI/netI 0.032
_diffrn_reflns_limit_h_max 16
_diffrn_reflns_limit_h_min -18
_diffrn_reflns_limit_k_max 18
_diffrn_reflns_limit_k_min -18
_diffrn_reflns_limit_l_max 9
_diffrn_reflns_limit_l_min -5
_diffrn_reflns_number 3062
_diffrn_reflns_theta_full 25.0
_diffrn_reflns_theta_max 25.0
_diffrn_reflns_theta_min 2.5
_diffrn_standards_decay_% 0
_diffrn_standards_number 0
_exptl_absorpt_coefficient_mu 1.98
_exptl_absorpt_correction_T_max 0.512
_exptl_absorpt_correction_T_min 0.403
_exptl_absorpt_correction_type multi-scan
_exptl_absorpt_process_details '(SADABS; Sheldrick, 1996)'
_exptl_crystal_colour green
_exptl_crystal_density_diffrn 1.684
_exptl_crystal_density_method 'not measured'
_exptl_crystal_description prism
_exptl_crystal_F_000 1024
_exptl_crystal_size_max 0.56
_exptl_crystal_size_mid 0.48
_exptl_crystal_size_min 0.39
_refine_diff_density_max 0.30
_refine_diff_density_min -0.35
_refine_ls_extinction_method none
_refine_ls_goodness_of_fit_ref 1.02
_refine_ls_hydrogen_treatment constr
_refine_ls_matrix_type full
_refine_ls_number_parameters 73
_refine_ls_number_reflns 937
_refine_ls_number_restraints 0
_refine_ls_restrained_S_all 1.02
_refine_ls_R_factor_all 0.042
_refine_ls_R_factor_gt 0.030
_refine_ls_shift/su_max <0.001
_refine_ls_shift/su_mean <0.001
_refine_ls_structure_factor_coef Fsqd
_refine_ls_weighting_details 'calc w = 1/[\s^2^(Fo^2^)+(0.0464P)^2^+0.5367P] where P = (Fo^2^+2Fc^2^)/3'
_refine_ls_weighting_scheme calc
_refine_ls_wR_factor_gt 0.070
_refine_ls_wR_factor_ref 0.076
_reflns_number_gt 775
_reflns_number_total 937
_reflns_threshold_expression I>2\s(I)
_cod_data_source_file ya6102.cif
_cod_data_source_block I
_cod_depositor_comments
;
The following automatic conversions were performed:
'_symmetry_cell_setting' value 'Orthorhombic' changed to 'orthorhombic'
according to '/home/saulius/struct/CIF-dictionaries/cif_core.dic'
dictionary named 'cif_core.dic' version 2.4.1 from 2010-06-29.

Automatic conversion script
Id: cif_fix_enum 1527 2010-12-29 10:47:43Z saulius 

The following automatic conversions were performed:

'_symmetry_cell_setting' value 'Orthorhombic' changed to
'orthorhombic' according to
/home/saulius/struct/CIF-dictionaries/cif_core.dic dictionary named
'cif_core.dic' version 2.4.1 from
2010-06-29.

'_exptl_absorpt_correction_type' value 'Multi-scan'
changed to 'multi-scan' according to
/home/saulius/struct/CIF-dictionaries/cif_core.dic dictionary named
'cif_core.dic' version 2.4.1 from 2010-06-29.

Automatic conversion script
Id: cif_fix_values 1715 2011-07-08 13:25:40Z adriana 
;
_cod_database_code 2201224
_cod_database_fobs_code 2201224

loop_
_symmetry_equiv_pos_as_xyz
'x, y, z'
'-x, -y+1/2, z'
'-x, y+1/2, -z'
'x, -y, -z'
'x+1/2, y+1/2, z'
'-x+1/2, -y+1, z'
'-x+1/2, y+1, -z'
'x+1/2, -y+1/2, -z'
'-x, -y, -z'
'x, y-1/2, -z'
'x, -y-1/2, z'
'-x, y, z'
'-x+1/2, -y+1/2, -z'
'x+1/2, y, -z'
'x+1/2, -y, z'
'-x+1/2, y+1/2, z'

loop_
_atom_site_label
_atom_site_fract_x
_atom_site_fract_y
_atom_site_fract_z
_atom_site_U_iso_or_equiv
_atom_site_adp_type
_atom_site_calc_flag
_atom_site_refinement_flags
_atom_site_occupancy
_atom_site_disorder_assembly
_atom_site_disorder_group
_atom_site_type_symbol
Ni1 0.0000 0.05907(3) 0.11560(5) 0.0277(2) Uani d S 1 . . Ni
O1 0.09200(10) 0.10760(10) -0.0265(2) 0.0460(10) Uani d . 1 . . O
O2 0.09030(10) 0.00920(10) -0.2250(2) 0.0490(10) Uani d . 1 . . O
N1 0.0000 0.1718(2) 0.2823(3) 0.0290(10) Uani d S 1 . . N
N2 -0.0788(2) 0.2500 0.4975(4) 0.0360(10) Uani d S 1 . . N
C1 0.1209(2) 0.0742(2) -0.1568(3) 0.0350(10) Uani d . 1 . . C
C2 0.1992(2) 0.1155(2) -0.2351(4) 0.0490(10) Uani d . 1 . . C
C3 0.0000 0.2500 0.1794(6) 0.0280(10) Uani d S 1 . . C
C4 -0.0774(2) 0.1736(2) 0.3915(3) 0.0340(10) Uani d . 1 . . C
C5 0.0000 0.2500 0.5988(6) 0.0410(10) Uani d S 1 . . C
H2a 0.2140 0.0857 -0.3354 0.074 Uiso calc R 1 . . H
H2b 0.2469 0.1130 -0.1590 0.074 Uiso calc R 1 . . H
H2c 0.1865 0.1742 -0.2607 0.074 Uiso calc R 1 . . H
H3 0.0507 0.2500 0.1085 0.034 Uiso calc SR 1 . . H
H4a -0.1290 0.1725 0.3234 0.041 Uiso calc R 1 . . H
H4b -0.0777 0.1229 0.4610 0.041 Uiso calc R 1 . . H
H5 0.0000 0.1999 0.6698 0.049 Uiso calc SR 1 . . H

loop_
_atom_site_aniso_label
_atom_site_aniso_U_11
_atom_site_aniso_U_22
_atom_site_aniso_U_33
_atom_site_aniso_U_12
_atom_site_aniso_U_13
_atom_site_aniso_U_23
Ni1 0.0280(3) 0.0237(3) 0.0314(3) 0.000 0.000 -0.0038(2)
O1 0.0450(10) 0.0400(10) 0.0530(10) -0.0110(10) 0.0150(10) -0.0090(10)
O2 0.0540(10) 0.0470(10) 0.0470(10) -0.0160(10) 0.0120(10) -0.0080(10)
N1 0.0300(10) 0.026(2) 0.030(2) 0.000 0.000 0.0010(10)
N2 0.041(2) 0.029(2) 0.039(2) 0.000 0.0100(10) 0.000
C1 0.0280(10) 0.034(2) 0.041(2) 0.0020(10) -0.0010(10) 0.0100(10)
C2 0.0380(10) 0.053(2) 0.056(2) -0.005(2) 0.0050(10) 0.01(2)
C3 0.038(3) 0.021(3) 0.026(2) 0.000 0.000 0.000
C4 0.0320(10) 0.032(2) 0.0400(10) -0.0020(10) 0.0040(10) 0.0010(10)
C5 0.062(4) 0.037(3) 0.024(3) 0.000 0.000 0.000

loop_
_atom_type_symbol
_atom_type_description
_atom_type_scat_dispersion_real
_atom_type_scat_dispersion_imag
_atom_type_scat_source
C C 0.0033 0.0016 'International Tables Vol C Tables 4.2.6.8 and 6.1.1.4'
H H 0.0000 0.0000 'International Tables Vol C Tables 4.2.6.8 and 6.1.1.4'
N N 0.0061 0.0033 'International Tables Vol C Tables 4.2.6.8 and 6.1.1.4'
O O 0.0106 0.0060 'International Tables Vol C Tables 4.2.6.8 and 6.1.1.4'
Ni Ni 0.3393 1.1124 'International Tables Vol C Tables 4.2.6.8 and 6.1.1.4'

loop_
_geom_angle_atom_site_label_1
_geom_angle_atom_site_label_2
_geom_angle_atom_site_label_3
_geom_angle_site_symmetry_1
_geom_angle_site_symmetry_3
_geom_angle
_geom_angle_publ_flag
O1 Ni1 O1 . 12 92.10(10) yes
O1 Ni1 O2 . 4 87.50(10) yes
O1 Ni1 O2 . 9 168.20(10) yes
O1 Ni1 N1 . . 92.60(10) yes
O1 Ni1 Ni1 . 9 82.00(10) yes
O1 Ni1 O2 12 4 168.20(10) no
O1 Ni1 O2 12 9 87.50(10) no
O1 Ni1 N1 12 . 92.60(10) no
O1 Ni1 Ni1 12 9 82.00(10) no
O2 Ni1 O2 4 9 90.60(10) yes
O2 Ni1 N1 4 . 99.30(10) yes
O2 Ni1 Ni1 4 9 86.30(10) yes
O2 Ni1 N1 9 . 99.30(10) no
O2 Ni1 Ni1 9 9 86.30(10) no
N1 Ni1 Ni1 . 9 172.10(10) yes
C1 O1 Ni1 . . 125.4(2) no
C1 O2 Ni1 . 9 121.0(2) no
C3 N1 C4 . 12 108.4(2) no
C3 N1 C4 . . 108.4(2) no
C4 N1 C4 12 . 107.4(3) no
C3 N1 Ni1 . . 108.6(2) no
C4 N1 Ni1 12 . 111.9(2) no
C4 N1 Ni1 . . 111.9(2) no
C5 N2 C4 . . 108.1(2) no
C5 N2 C4 . 11_565 108.1(2) no
C4 N2 C4 . 11_565 108.9(3) no
O2 C1 O1 . . 124.9(2) no
O2 C1 C2 . . 118.0(3) no
O1 C1 C2 . . 117.1(3) no
N1 C3 N1 2 . 111.8(4) no
N2 C4 N1 . . 111.8(2) no
N2 C5 N2 . 2 112.5(4) no
C1 C2 H2a . . 109.5 no
C1 C2 H2b . . 109.5 no
H2a C2 H2b . . 109.5 no
C1 C2 H2c . . 109.5 no
H2a C2 H2c . . 109.5 no
H2b C2 H2c . . 109.5 no
N1 C3 H3 2 . 109.2 no
N1 C3 H3 . . 109.2 no
N2 C4 H4a . . 109.3 no
N1 C4 H4a . . 109.3 no
N2 C4 H4b . . 109.3 no
N1 C4 H4b . . 109.3 no
H4a C4 H4b . . 107.9 no
N2 C5 H5 . . 109.1 no
N2 C5 H5 2 . 109.1 no

loop_
_geom_bond_atom_site_label_1
_geom_bond_atom_site_label_2
_geom_bond_site_symmetry_2
_geom_bond_distance
_geom_bond_publ_flag
Ni1 O1 . 1.978(2) yes
Ni1 O1 12 1.978(2) no
Ni1 O2 4 1.967(2) yes
Ni1 O2 9 1.967(2) no
Ni1 N1 . 2.215(3) yes
Ni1 Ni1 9 2.6220(10) yes
O1 C1 . 1.254(3) no
O2 C1 . 1.248(3) no
N1 C3 . 1.477(4) no
N1 C4 12 1.486(3) no
N1 C4 . 1.486(3) no
N2 C5 . 1.467(4) no
N2 C4 . 1.469(3) no
N2 C4 11_565 1.469(3) no
C1 C2 . 1.511(4) no
C3 N1 2 1.477(4) no
C5 N2 2 1.467(4) no
C2 H2a . 0.9600 no
C2 H2b . 0.9600 no
C2 H2c . 0.9600 no
C3 H3 . 0.9700 no
C4 H4a . 0.9700 no
C4 H4b . 0.9700 no
C5 H5 . 0.9700 no

loop_
_geom_torsion_atom_site_label_1
_geom_torsion_atom_site_label_2
_geom_torsion_atom_site_label_3
_geom_torsion_atom_site_label_4
_geom_torsion_site_symmetry_1
_geom_torsion_site_symmetry_4
_geom_torsion
_geom_torsion_publ_flag
O2 Ni1 O1 C1 9 . 3.8(5) no
O2 Ni1 O1 C1 4 . 84.4(2) no
O1 Ni1 O1 C1 12 . -83.8(2) no
N1 Ni1 O1 C1 . . -176.5(2) no
Ni1 Ni1 O1 C1 9 . -2.2(2) no
O2 Ni1 N1 C3 9 . -134.00(10) no
O2 Ni1 N1 C3 4 . 134.00(10) no
O1 Ni1 N1 C3 . . 46.10(10) no
O1 Ni1 N1 C3 12 . -46.10(10) no
O2 Ni1 N1 C4 9 12 106.4(2) no
O2 Ni1 N1 C4 4 12 14.3(2) no
O1 Ni1 N1 C4 . 12 -73.6(2) no
O1 Ni1 N1 C4 12 12 -165.8(2) no
O2 Ni1 N1 C4 9 . -14.3(2) no
O2 Ni1 N1 C4 4 . -106.4(2) no
O1 Ni1 N1 C4 . . 165.8(2) no
O1 Ni1 N1 C4 12 . 73.6(2) no
Ni1 O2 C1 O1 9 . -8.5(4) no
Ni1 O2 C1 C2 9 . 170.7(2) no
Ni1 O1 C1 O2 . . 7.1(4) no
Ni1 O1 C1 C2 . . -172.1(2) no
C4 N1 C3 N1 12 2 -58.1(2) no
C4 N1 C3 N1 . 2 58.1(2) no
Ni1 N1 C3 N1 . 2 180.0 no
C5 N2 C4 N1 . . -58.9(3) no
C4 N2 C4 N1 11_565 . 58.4(3) no
C3 N1 C4 N2 . . -58.1(3) no
C4 N1 C4 N2 12 . 58.9(3) no
Ni1 N1 C4 N2 . . -177.9(2) no
C4 N2 C5 N2 . 2 58.9(2) no
C4 N2 C5 N2 11_565 2 -58.9(2) no
